data_2242347
loop_
_publ_author_name
'Boukhedena, Wafia'
'Fiala, Abdelali'
'Brahim Ladouani, Hayet'
'Lemallem, Salah Eddine'
'Hamdouni, Noudjoud'
'Boudjada, Ali'

_publ_section_title
;
 Crystal structure of ethyl 2-cyano-2-(1,3-dithian-2-ylidene)acetate
;
_journal_coeditor_code SU5404
_journal_issue 1
_journal_name_full 'Acta Crystallographica Section E'
_journal_page_first 65
_journal_page_last 68
_journal_paper_doi 10.1107/S2056989017017893
_journal_volume 74
_journal_year 2018
_chemical_formula_iupac 'C9 H11 N O2 S2'
_chemical_formula_moiety 'C9 H11 N O2 S2'
_chemical_formula_sum 'C9 H11 N O2 S2'
_chemical_formula_weight 229.31
_chemical_name_systematic
;
Ethyl 2-cyano-2-(1,3-dithian-2-ylidene)acetate
;
_space_group_crystal_system monoclinic
_space_group_IT_number 15
_space_group_name_Hall '-I 2ya'
_space_group_name_H-M_alt 'I 1 2/a 1'
_symmetry_space_group_name_Hall '-I 2ya'
_symmetry_space_group_name_H-M 'I 1 2/a 1'
_atom_sites_solution_hydrogens geom
_atom_sites_solution_primary direct
_atom_sites_solution_secondary difmap
_audit_creation_method SHELXL-2016/6
_cell_angle_alpha 90
_cell_angle_beta 111.830(16)
_cell_angle_gamma 90
_cell_formula_units_Z 8
_cell_length_a 15.826(3)
_cell_length_b 8.0772(6)
_cell_length_c 18.431(2)
_cell_measurement_reflns_used 1541
_cell_measurement_temperature 293(2)
_cell_measurement_theta_max 28.88
_cell_measurement_theta_min 3.72
_cell_volume 2187.1(6)
_computing_cell_refinement
;
CrysAlis PRO (Agilent, 2013)
;
_computing_data_collection
;
CrysAlis PRO (Agilent, 2013)
;
_computing_data_reduction
;
CrysAlis PRO (Agilent, 2013)
;
_computing_molecular_graphics
;
ORTEP-3 for Windows (Farrugia, 2012) and Mercury (Macrae <i>et al.</i>,
2008)
;
_computing_publication_material
;
SHELXL2016 (Sheldrick, 2015), PLATON (Spek, 2009) and
publCIF (Westrip, 2010)
;
_computing_structure_refinement
;
SHELXL2016 (Sheldrick, 2015)
;
_computing_structure_solution
;
SIR92 (Altomare <i>et al.</i>,  1994)
;
_diffrn_ambient_temperature 293(2)
_diffrn_detector_area_resol_mean 8.02
_diffrn_measured_fraction_theta_full 0.997
_diffrn_measured_fraction_theta_max 0.997
_diffrn_measurement_device '\k-geometry diffractometer'
_diffrn_measurement_device_type 'Agilent Xcalibur Eos'
_diffrn_measurement_method '\w scans'
_diffrn_radiation_monochromator graphite
_diffrn_radiation_type MoK\a
_diffrn_radiation_wavelength 0.71073
_diffrn_reflns_av_R_equivalents 0.0348
_diffrn_reflns_limit_h_max 19
_diffrn_reflns_limit_h_min -17
_diffrn_reflns_limit_k_max 9
_diffrn_reflns_limit_k_min -9
_diffrn_reflns_limit_l_max 20
_diffrn_reflns_limit_l_min -22
_diffrn_reflns_number 4539
_diffrn_reflns_theta_full 25.242
_diffrn_reflns_theta_max 25.998
_diffrn_reflns_theta_min 3.391
_exptl_absorpt_coefficient_mu 0.461
_exptl_absorpt_correction_T_max 1.0000
_exptl_absorpt_correction_T_min 0.3341
_exptl_absorpt_correction_type multi-scan
_exptl_absorpt_process_details
;
(CrysAlis PRO; Agilent, 2013)
;
_exptl_crystal_colour 'pale yellow'
_exptl_crystal_density_diffrn 1.393
_exptl_crystal_description needle
_exptl_crystal_F_000 960
_exptl_crystal_size_max 0.480
_exptl_crystal_size_mid 0.270
_exptl_crystal_size_min 0.130
_refine_diff_density_max 0.458
_refine_diff_density_min -0.344
_refine_ls_extinction_method none
_refine_ls_goodness_of_fit_ref 1.075
_refine_ls_hydrogen_treatment constr
_refine_ls_matrix_type full
_refine_ls_number_parameters 127
_refine_ls_number_reflns 2132
_refine_ls_number_restraints 0
_refine_ls_restrained_S_all 1.075
_refine_ls_R_factor_all 0.0632
_refine_ls_R_factor_gt 0.0488
_refine_ls_shift/su_max 0.000
_refine_ls_shift/su_mean 0.000
_refine_ls_structure_factor_coef Fsqd
_refine_ls_weighting_details 'w=1/[\s^2^(Fo^2^)+(0.0673P)^2^+0.4223P] where P=(Fo^2^+2Fc^2^)/3'
_refine_ls_weighting_scheme calc
_refine_ls_wR_factor_gt 0.1268
_refine_ls_wR_factor_ref 0.1376
_reflns_number_gt 1667
_reflns_number_total 2132
_reflns_threshold_expression 'I > 2\s(I)'
_cod_data_source_file su5404sup1.cif
_cod_data_source_block I
_cod_original_cell_volume 2187.1(5)
_cod_database_code 2242347
_shelx_space_group_comment
;
The symmetry employed for this shelxl refinement is uniquely defined
by the following loop, which should always be used as a source of
symmetry information in preference to the above space-group names.
They are only intended as comments.
;

loop_
_space_group_symop_operation_xyz
'x, y, z'
'-x+1/2, y, -z'
'x+1/2, y+1/2, z+1/2'
'-x+1, y+1/2, -z+1/2'
'-x, -y, -z'
'x-1/2, -y, z'
'-x+1/2, -y+1/2, -z+1/2'
'x, -y+1/2, z+1/2'

loop_
_atom_site_type_symbol
_atom_site_label
_atom_site_fract_x
_atom_site_fract_y
_atom_site_fract_z
_atom_site_U_iso_or_equiv
_atom_site_adp_type
_atom_site_calc_flag
_atom_site_occupancy
S S2 0.12671(5) 0.08363(8) 0.29431(4) 0.0555(3) Uani d 1
S S1 0.11241(5) 0.40461(8) 0.37170(4) 0.0589(3) Uani d 1
O O1 0.14349(14) -0.1692(2) 0.40827(11) 0.0641(5) Uani d 1
O O2 0.12483(13) -0.1107(2) 0.52062(11) 0.0592(5) Uani d 1
N N1 0.1307(2) 0.2907(3) 0.55919(14) 0.0741(7) Uani d 1
C C1 0.13376(16) -0.0706(3) 0.45311(14) 0.0477(6) Uani d 1
C C2 0.13016(16) 0.1100(3) 0.44342(13) 0.0447(6) Uani d 1
C C3 0.13080(18) 0.2096(3) 0.50818(15) 0.0512(6) Uani d 1
C C4 0.12494(15) 0.1895(3) 0.37572(14) 0.0449(6) Uani d 1
C C5 0.1624(2) 0.4577(4) 0.30133(16) 0.0620(7) Uani d 1
H H5A 0.166410 0.577323 0.299200 0.074 Uiso calc 1
H H5B 0.224000 0.414405 0.319553 0.074 Uiso calc 1
C C6 0.1113(2) 0.3938(3) 0.21943(16) 0.0639(7) Uani d 1
H H6A 0.153558 0.381976 0.192819 0.077 Uiso calc 1
H H6B 0.065809 0.474754 0.190915 0.077 Uiso calc 1
C C7 0.06477(19) 0.2289(3) 0.21774(15) 0.0615(7) Uani d 1
H H7A 0.053615 0.176859 0.167585 0.074 Uiso calc 1
H H7B 0.006049 0.249883 0.221227 0.074 Uiso calc 1
C C8 0.1298(2) -0.2859(3) 0.54028(17) 0.0617(7) Uani d 1
H H8A 0.185483 -0.334042 0.539292 0.074 Uiso calc 1
H H8B 0.078396 -0.344992 0.503306 0.074 Uiso calc 1
C C9 0.1279(2) -0.2958(4) 0.62053(19) 0.0731(9) Uani d 1
H H9A 0.131070 -0.409675 0.636284 0.110 Uiso calc 1
H H9B 0.179046 -0.236653 0.656364 0.110 Uiso calc 1
H H9C 0.072531 -0.247544 0.620570 0.110 Uiso calc 1

loop_
_atom_site_aniso_label
_atom_site_aniso_U_11
_atom_site_aniso_U_22
_atom_site_aniso_U_33
_atom_site_aniso_U_12
_atom_site_aniso_U_13
_atom_site_aniso_U_23
S2 0.0705(5) 0.0497(4) 0.0437(4) 0.0033(3) 0.0182(3) -0.0037(3)
S1 0.0862(5) 0.0418(4) 0.0494(4) 0.0049(3) 0.0259(4) 0.0024(3)
O1 0.0886(14) 0.0476(10) 0.0518(11) 0.0075(9) 0.0211(10) -0.0022(9)
O2 0.0821(13) 0.0399(9) 0.0561(11) 0.0057(8) 0.0262(10) 0.0067(8)
N1 0.115(2) 0.0547(14) 0.0513(14) 0.0002(13) 0.0293(15) -0.0027(12)
C1 0.0463(13) 0.0469(13) 0.0407(13) 0.0027(10) 0.0057(10) 0.0025(11)
C2 0.0471(12) 0.0443(13) 0.0349(11) 0.0026(10) 0.0064(10) -0.0013(10)
C3 0.0616(15) 0.0447(13) 0.0413(13) 0.0019(11) 0.0122(12) 0.0057(11)
C4 0.0417(12) 0.0435(13) 0.0422(13) 0.0018(9) 0.0073(10) 0.0005(10)
C5 0.0682(17) 0.0556(15) 0.0593(17) -0.0084(13) 0.0203(14) 0.0065(13)
C6 0.080(2) 0.0629(17) 0.0485(15) -0.0046(14) 0.0235(14) 0.0030(14)
C7 0.0710(17) 0.0669(17) 0.0389(13) -0.0043(14) 0.0116(13) 0.0008(13)
C8 0.0763(19) 0.0408(13) 0.0678(19) 0.0036(12) 0.0266(15) 0.0098(12)
C9 0.098(2) 0.0544(17) 0.078(2) 0.0146(15) 0.0454(19) 0.0181(15)

loop_
_atom_type_symbol
_atom_type_description
_atom_type_scat_dispersion_real
_atom_type_scat_dispersion_imag
_atom_type_scat_source
C C 0.0033 0.0016 'International Tables Vol C Tables 4.2.6.8 and 6.1.1.4'
H H 0.0000 0.0000 'International Tables Vol C Tables 4.2.6.8 and 6.1.1.4'
N N 0.0061 0.0033 'International Tables Vol C Tables 4.2.6.8 and 6.1.1.4'
O O 0.0106 0.0060 'International Tables Vol C Tables 4.2.6.8 and 6.1.1.4'
S S 0.1246 0.1234 'International Tables Vol C Tables 4.2.6.8 and 6.1.1.4'

loop_
_geom_angle_atom_site_label_1
_geom_angle_atom_site_label_2
_geom_angle_atom_site_label_3
_geom_angle
C4 S2 C7 100.12(13)
C4 S1 C5 101.16(13)
C1 O2 C8 116.8(2)
O1 C1 O2 124.3(2)
O1 C1 C2 125.9(2)
O2 C1 C2 109.8(2)
C4 C2 C3 118.1(2)
C4 C2 C1 124.0(2)
C3 C2 C1 117.9(2)
N1 C3 C2 179.1(3)
C2 C4 S2 122.55(18)
C2 C4 S1 117.99(18)
S2 C4 S1 119.43(14)
C6 C5 S1 114.9(2)
C6 C5 H5A 108.5
S1 C5 H5A 108.5
C6 C5 H5B 108.5
S1 C5 H5B 108.5
H5A C5 H5B 107.5
C5 C6 C7 113.3(2)
C5 C6 H6A 108.9
C7 C6 H6A 108.9
C5 C6 H6B 108.9
C7 C6 H6B 108.9
H6A C6 H6B 107.7
C6 C7 S2 115.69(19)
C6 C7 H7A 108.4
S2 C7 H7A 108.4
C6 C7 H7B 108.4
S2 C7 H7B 108.4
H7A C7 H7B 107.4
O2 C8 C9 106.2(2)
O2 C8 H8A 110.5
C9 C8 H8A 110.5
O2 C8 H8B 110.5
C9 C8 H8B 110.5
H8A C8 H8B 108.7
C8 C9 H9A 109.5
C8 C9 H9B 109.5
H9A C9 H9B 109.5
C8 C9 H9C 109.5
H9A C9 H9C 109.5
H9B C9 H9C 109.5

loop_
_geom_bond_atom_site_label_1
_geom_bond_atom_site_label_2
_geom_bond_distance
S2 C4 1.736(2)
S2 C7 1.817(3)
S1 C4 1.747(2)
S1 C5 1.805(3)
O1 C1 1.198(3)
O2 C1 1.343(3)
O2 C8 1.456(3)
N1 C3 1.146(3)
C1 C2 1.469(3)
C2 C4 1.378(3)
C2 C3 1.436(3)
C5 C6 1.514(4)
C5 H5A 0.9700
C5 H5B 0.9700
C6 C7 1.517(4)
C6 H6A 0.9700
C6 H6B 0.9700
C7 H7A 0.9700
C7 H7B 0.9700
C8 C9 1.492(4)
C8 H8A 0.9700
C8 H8B 0.9700
C9 H9A 0.9600
C9 H9B 0.9600
C9 H9C 0.9600

loop_
_geom_torsion_atom_site_label_1
_geom_torsion_atom_site_label_2
_geom_torsion_atom_site_label_3
_geom_torsion_atom_site_label_4
_geom_torsion
C8 O2 C1 O1 1.6(4)
C8 O2 C1 C2 -178.2(2)
O1 C1 C2 C4 9.4(4)
O2 C1 C2 C4 -170.8(2)
O1 C1 C2 C3 -171.5(2)
O2 C1 C2 C3 8.2(3)
C3 C2 C4 S2 178.22(18)
C1 C2 C4 S2 -2.7(3)
C3 C2 C4 S1 -3.9(3)
C1 C2 C4 S1 175.18(18)
C7 S2 C4 C2 153.6(2)
C7 S2 C4 S1 -24.31(17)
C5 S1 C4 C2 153.59(19)
C5 S1 C4 S2 -28.43(18)
C4 S1 C5 C6 65.6(2)
S1 C5 C6 C7 -32.9(3)
C5 C6 C7 S2 -37.1(3)
C4 S2 C7 C6 65.9(2)
C1 O2 C8 C9 174.2(2)

_cod_database_fobs_code 2242347
